data_7701785
loop_
_publ_author_name
'Mikata, Yuji'
'Kaneda, Minori'
'Konno, Hideo'
'Matsumoto, Arimasa'
'Sato, Shin-Ichiro'
'Kawamura, Masaya'
'Iwatsuki, Satoshi'

_publ_section_title
;
 Methoxy-substituted tetrakisquinoline analogs of EGTA and BAPTA for
 fluorescence detection of Cd<sup>2+</sup>&#x2009;.
;
_journal_issue 12
_journal_name_full 'Dalton transactions (Cambridge, England : 2003)'
_journal_page_first 3840
_journal_page_last 3852
_journal_paper_doi 10.1039/c8dt04735a
_journal_volume 48
_journal_year 2019
_chemical_formula_moiety 'C47 H48 Cd Cl2 N6 O11'
_chemical_formula_sum 'C47 H48 Cd Cl2 N6 O11'
_chemical_formula_weight 1056.25
_space_group_crystal_system triclinic
_space_group_IT_number 2
_space_group_name_Hall '-P 1'
_space_group_name_H-M_alt 'P -1'
_atom_sites_solution_hydrogens geom
_atom_sites_solution_primary direct
_atom_sites_solution_secondary difmap
_audit_update_record
;
2018-11-22 deposited with the CCDC.
2019-01-30 downloaded from the CCDC.
;
_cell_angle_alpha 87.257(3)
_cell_angle_beta 89.363(3)
_cell_angle_gamma 75.001(3)
_cell_formula_units_Z 2
_cell_length_a 11.0758(14)
_cell_length_b 13.7776(16)
_cell_length_c 14.882(2)
_cell_measurement_reflns_used 6136
_cell_measurement_temperature 153
_cell_measurement_theta_max 27.50
_cell_measurement_theta_min 3.03
_cell_volume 2191.1(5)
_computing_cell_refinement CrystalClear
_computing_data_collection 'CrystalClear (Rigaku/MSC Inc., 2006)'
_computing_data_reduction CrystalClear
_computing_molecular_graphics 'CrystalStructure 4.2.5'
_computing_publication_material 'CrystalStructure 4.2.5 (Rigaku, 2017)'
_computing_structure_refinement 'SHELXL Version 2016/6 (Sheldrick, 2008)'
_computing_structure_solution 'SIR92 (Altomare, et al., 1994)'
_diffrn_ambient_temperature 153
_diffrn_detector_area_resol_mean 7.314
_diffrn_measured_fraction_theta_full 0.990
_diffrn_measured_fraction_theta_max 0.981
_diffrn_measurement_device_type 'Rigaku Mercury70'
_diffrn_measurement_method \w
_diffrn_radiation_type 'Mo K\a'
_diffrn_radiation_wavelength 0.71075
_diffrn_reflns_av_R_equivalents 0.0136
_diffrn_reflns_Laue_measured_fraction_full 0.990
_diffrn_reflns_Laue_measured_fraction_max 0.981
_diffrn_reflns_limit_h_max 14
_diffrn_reflns_limit_h_min -14
_diffrn_reflns_limit_k_max 15
_diffrn_reflns_limit_k_min -17
_diffrn_reflns_limit_l_max 19
_diffrn_reflns_limit_l_min -19
_diffrn_reflns_number 21773
_diffrn_reflns_point_group_measured_fraction_full 0.990
_diffrn_reflns_point_group_measured_fraction_max 0.981
_diffrn_reflns_theta_full 25.242
_diffrn_reflns_theta_max 27.484
_diffrn_reflns_theta_min 3.026
_diffrn_standards_number 0
_exptl_absorpt_coefficient_mu 0.693
_exptl_absorpt_correction_T_max 0.871
_exptl_absorpt_correction_T_min 0.745
_exptl_absorpt_correction_type multi-scan
_exptl_absorpt_process_details 'REQAB (Rigaku, 1998)'
_exptl_crystal_colour colorless
_exptl_crystal_density_diffrn 1.601
_exptl_crystal_density_method 'not measured'
_exptl_crystal_description unknown
_exptl_crystal_F_000 1084.00
_exptl_crystal_size_max 0.200
_exptl_crystal_size_mid 0.200
_exptl_crystal_size_min 0.200
_refine_diff_density_max 1.89
_refine_diff_density_min -1.73
_refine_ls_extinction_method none
_refine_ls_goodness_of_fit_ref 1.025
_refine_ls_hydrogen_treatment mixed
_refine_ls_number_parameters 609
_refine_ls_number_reflns 9852
_refine_ls_number_restraints 0
_refine_ls_R_factor_all 0.0392
_refine_ls_R_factor_gt 0.0370
_refine_ls_shift/su_max 0.001
_refine_ls_structure_factor_coef Fsqd
_refine_ls_weighting_details 'w = 1/[\s^2^(Fo^2^)+(0.0446P)^2^+3.7403P] where P=(Fo^2^+2Fc^2^)/3'
_refine_ls_weighting_scheme calc
_refine_ls_wR_factor_gt 0.0919
_refine_ls_wR_factor_ref 0.0940
_reflns_Friedel_coverage 0.000
_reflns_number_gt 9270
_reflns_number_total 9852
_reflns_threshold_expression F^2^>2.0\s(F^2^)
_cod_data_source_file c8dt04735a2.cif
_cod_data_source_block EGTQ-Cd(ClO4)2-160807
_cod_database_code 7701785

loop_
_space_group_symop_id
_space_group_symop_operation_xyz
1 +X,+Y,+Z
2 -X,-Y,-Z

loop_
_atom_site_label
_atom_site_type_symbol
_atom_site_fract_x
_atom_site_fract_y
_atom_site_fract_z
_atom_site_U_iso_or_equiv
_atom_site_adp_type
_atom_site_occupancy
_atom_site_site_symmetry_order
_atom_site_calc_flag
_atom_site_refinement_flags_posn
_atom_site_refinement_flags_adp
Cd1 Cd 0.22896(2) 0.20417(2) 0.27576(2) 0.02067(6) Uani 1 1 d . .
Cl1 Cl 0.38237(5) 0.69748(4) 0.31617(4) 0.02230(11) Uani 1 1 d . .
Cl2 Cl -0.20528(8) 0.00280(8) 0.11749(5) 0.0542(2) Uani 1 1 d . .
O1 O 0.32110(16) 0.03621(12) 0.22788(11) 0.0236(3) Uani 1 1 d . .
O2 O 0.42012(16) 0.06844(13) 0.38243(12) 0.0263(4) Uani 1 1 d . .
O3 O 0.28664(18) 0.76771(14) 0.26531(14) 0.0343(4) Uani 1 1 d . .
O4 O 0.34081(19) 0.60943(14) 0.34130(13) 0.0325(4) Uani 1 1 d . .
O5 O 0.4097(2) 0.74364(17) 0.39570(15) 0.0450(5) Uani 1 1 d . .
O6 O 0.49396(18) 0.66838(16) 0.26242(14) 0.0380(5) Uani 1 1 d . .
O7 O -0.2991(2) -0.0382(2) 0.08211(18) 0.0535(6) Uani 1 1 d . .
O8 O -0.1674(3) 0.0666(2) 0.05131(18) 0.0611(7) Uani 1 1 d . .
O9 O -0.0945(3) -0.0819(3) 0.1378(3) 0.1010(14) Uani 1 1 d . .
O10 O -0.2410(5) 0.0467(4) 0.1967(3) 0.139(2) Uani 1 1 d . .
O11 O 0.6750(2) 0.77587(18) 0.33219(13) 0.0385(5) Uani 1 1 d . .
N1 N 0.09803(18) 0.16144(14) 0.16566(13) 0.0194(4) Uani 1 1 d . .
N2 N 0.32699(17) 0.28705(14) 0.38210(12) 0.0166(3) Uani 1 1 d . .
N3 N 0.05757(17) 0.15811(14) 0.34846(13) 0.0186(4) Uani 1 1 d . .
N4 N 0.11382(18) 0.36183(15) 0.12754(13) 0.0211(4) Uani 1 1 d . .
N5 N 0.37851(17) 0.27977(14) 0.19950(13) 0.0183(4) Uani 1 1 d . .
N6 N 0.06417(17) 0.37141(14) 0.38030(12) 0.0186(4) Uani 1 1 d . .
C1 C 0.1201(2) 0.04940(17) 0.16725(16) 0.0216(4) Uani 1 1 d . .
H1A H 0.075356 0.031156 0.116054 0.026 Uiso 1 1 calc R U
H1B H 0.084974 0.026616 0.223448 0.026 Uiso 1 1 calc R U
C2 C 0.2563(2) -0.00425(17) 0.16167(16) 0.0225(5) Uani 1 1 d . .
H2A H 0.268453 -0.077406 0.173962 0.027 Uiso 1 1 calc R U
H2B H 0.288828 0.006503 0.100791 0.027 Uiso 1 1 calc R U
C3 C 0.4380(2) -0.03050(19) 0.25553(18) 0.0276(5) Uani 1 1 d . .
H3A H 0.489326 -0.054863 0.202291 0.033 Uiso 1 1 calc R U
H3B H 0.423778 -0.089343 0.290722 0.033 Uiso 1 1 calc R U
C4 C 0.5039(2) 0.0275(2) 0.31241(18) 0.0294(5) Uani 1 1 d . .
H4A H 0.581526 -0.017631 0.338174 0.035 Uiso 1 1 calc R U
H4B H 0.526178 0.082030 0.275579 0.035 Uiso 1 1 calc R U
C5 C 0.4709(2) 0.12515(18) 0.44258(16) 0.0233(5) Uani 1 1 d . .
H5A H 0.560241 0.091407 0.453398 0.028 Uiso 1 1 calc R U
H5B H 0.426714 0.127384 0.500954 0.028 Uiso 1 1 calc R U
C6 C 0.4586(2) 0.23146(17) 0.40528(15) 0.0201(4) Uani 1 1 d . .
H6A H 0.491190 0.269007 0.450225 0.024 Uiso 1 1 calc R U
H6B H 0.510907 0.229013 0.350618 0.024 Uiso 1 1 calc R U
C7 C -0.0304(2) 0.20414(18) 0.19813(15) 0.0217(4) Uani 1 1 d . .
H7A H -0.088953 0.175666 0.164709 0.026 Uiso 1 1 calc R U
H7B H -0.053546 0.277835 0.185479 0.026 Uiso 1 1 calc R U
C8 C -0.0440(2) 0.18268(17) 0.29783(15) 0.0198(4) Uani 1 1 d . .
C9 C -0.1655(2) 0.19180(18) 0.33264(16) 0.0225(5) Uani 1 1 d . .
H9 H -0.235847 0.207676 0.293577 0.027 Uiso 1 1 calc R U
C10 C -0.1805(2) 0.17754(18) 0.42283(17) 0.0238(5) Uani 1 1 d . .
H10 H -0.261933 0.187179 0.447583 0.029 Uiso 1 1 calc R U
C11 C -0.0826(2) 0.12987(19) 0.57345(17) 0.0253(5) Uani 1 1 d . .
H11 H -0.162238 0.138397 0.600947 0.030 Uiso 1 1 calc R U
C12 C 0.0231(2) 0.09986(19) 0.62493(17) 0.0273(5) Uani 1 1 d . .
H12 H 0.016798 0.089331 0.688177 0.033 Uiso 1 1 calc R U
C13 C 0.1415(2) 0.08458(19) 0.58391(17) 0.0266(5) Uani 1 1 d . .
H13 H 0.214640 0.061767 0.619788 0.032 Uiso 1 1 calc R U
C14 C 0.1528(2) 0.10209(18) 0.49307(16) 0.0229(5) Uani 1 1 d . .
H14 H 0.233302 0.090888 0.466505 0.027 Uiso 1 1 calc R U
C15 C 0.0450(2) 0.13667(16) 0.43915(15) 0.0186(4) Uani 1 1 d . .
C16 C -0.0744(2) 0.14835(17) 0.47951(16) 0.0203(4) Uani 1 1 d . .
C17 C 0.1089(2) 0.19804(18) 0.07150(15) 0.0228(5) Uani 1 1 d . .
H17A H 0.032636 0.195621 0.038533 0.027 Uiso 1 1 calc R U
H17B H 0.180645 0.151005 0.043286 0.027 Uiso 1 1 calc R U
C18 C 0.1260(2) 0.30272(18) 0.05929(16) 0.0218(4) Uani 1 1 d . .
C19 C 0.1560(2) 0.3312(2) -0.02939(16) 0.0273(5) Uani 1 1 d . .
H19 H 0.162491 0.286016 -0.076519 0.033 Uiso 1 1 calc R U
C20 C 0.1752(2) 0.4237(2) -0.04611(17) 0.0301(5) Uani 1 1 d . .
H20 H 0.197510 0.443211 -0.104787 0.036 Uiso 1 1 calc R U
C21 C 0.1775(2) 0.5900(2) 0.0126(2) 0.0337(6) Uani 1 1 d . .
H21 H 0.200159 0.612771 -0.044844 0.040 Uiso 1 1 calc R U
C22 C 0.1606(3) 0.6527(2) 0.0824(2) 0.0363(6) Uani 1 1 d . .
H22 H 0.171811 0.718512 0.073389 0.044 Uiso 1 1 calc R U
C23 C 0.1263(2) 0.6200(2) 0.1678(2) 0.0326(6) Uani 1 1 d . .
H23 H 0.113455 0.664385 0.215998 0.039 Uiso 1 1 calc R U
C24 C 0.1115(2) 0.52456(19) 0.18192(18) 0.0271(5) Uani 1 1 d . .
H24 H 0.088965 0.503231 0.239922 0.032 Uiso 1 1 calc R U
C25 C 0.1294(2) 0.45763(18) 0.11073(16) 0.0225(5) Uani 1 1 d . .
C26 C 0.1619(2) 0.4911(2) 0.02454(17) 0.0265(5) Uani 1 1 d . .
C27 C 0.3329(2) 0.38083(16) 0.33165(15) 0.0192(4) Uani 1 1 d . .
H27A H 0.384817 0.415122 0.365647 0.023 Uiso 1 1 calc R U
H27B H 0.247622 0.426240 0.326628 0.023 Uiso 1 1 calc R U
C28 C 0.3868(2) 0.36205(17) 0.23850(15) 0.0183(4) Uani 1 1 d . .
C29 C 0.4437(2) 0.43377(17) 0.19733(16) 0.0222(5) Uani 1 1 d . .
H29 H 0.448147 0.491675 0.227967 0.027 Uiso 1 1 calc R U
C30 C 0.4920(2) 0.41834(18) 0.11285(16) 0.0233(5) Uani 1 1 d . .
H30 H 0.529281 0.466226 0.083780 0.028 Uiso 1 1 calc R U
C31 C 0.5350(2) 0.30977(19) -0.01852(17) 0.0254(5) Uani 1 1 d . .
H31 H 0.571965 0.356143 -0.050379 0.030 Uiso 1 1 calc R U
C32 C 0.5293(2) 0.2236(2) -0.05736(17) 0.0273(5) Uani 1 1 d . .
H32 H 0.560589 0.210788 -0.116517 0.033 Uiso 1 1 calc R U
C33 C 0.4773(2) 0.15353(19) -0.01008(17) 0.0269(5) Uani 1 1 d . .
H33 H 0.476068 0.092550 -0.036810 0.032 Uiso 1 1 calc R U
C34 C 0.4284(2) 0.17225(18) 0.07423(16) 0.0238(5) Uani 1 1 d . .
H34 H 0.393226 0.124220 0.105224 0.029 Uiso 1 1 calc R U
C35 C 0.4296(2) 0.26193(17) 0.11543(15) 0.0184(4) Uani 1 1 d . .
C36 C 0.4865(2) 0.33102(17) 0.06874(16) 0.0207(4) Uani 1 1 d . .
C37 C 0.2584(2) 0.31398(17) 0.46695(14) 0.0188(4) Uani 1 1 d . .
H37A H 0.290005 0.366920 0.494044 0.023 Uiso 1 1 calc R U
H37B H 0.278754 0.254172 0.509053 0.023 Uiso 1 1 calc R U
C38 C 0.1184(2) 0.35072(16) 0.45964(15) 0.0177(4) Uani 1 1 d . .
C39 C 0.0524(2) 0.35913(17) 0.54267(15) 0.0207(4) Uani 1 1 d . .
H39 H 0.096579 0.345690 0.598157 0.025 Uiso 1 1 calc R U
C40 C -0.0746(2) 0.38667(17) 0.54150(15) 0.0220(4) Uani 1 1 d . .
H40 H -0.120412 0.389838 0.596125 0.026 Uiso 1 1 calc R U
C41 C -0.2701(2) 0.44016(18) 0.45113(17) 0.0235(5) Uani 1 1 d . .
H41 H -0.319569 0.441259 0.503807 0.028 Uiso 1 1 calc R U
C42 C -0.3270(2) 0.46715(19) 0.36928(18) 0.0268(5) Uani 1 1 d . .
H42 H -0.415606 0.487688 0.365387 0.032 Uiso 1 1 calc R U
C43 C -0.2543(2) 0.46450(19) 0.29086(17) 0.0258(5) Uani 1 1 d . .
H43 H -0.294283 0.484836 0.234402 0.031 Uiso 1 1 calc R U
C44 C -0.1259(2) 0.43283(18) 0.29491(16) 0.0225(5) Uani 1 1 d . .
H44 H -0.078249 0.429966 0.241174 0.027 Uiso 1 1 calc R U
C45 C -0.0645(2) 0.40452(16) 0.37853(15) 0.0188(4) Uani 1 1 d . .
C46 C -0.1381(2) 0.41060(16) 0.45801(15) 0.0196(4) Uani 1 1 d . .
C47 C 0.7430(3) 0.7600(3) 0.2508(2) 0.0412(7) Uani 1 1 d . .
H47A H 0.783165 0.688084 0.246487 0.049 Uiso 1 1 calc R U
H47B H 0.807058 0.797562 0.249662 0.049 Uiso 1 1 calc R U
H47C H 0.685952 0.783292 0.199801 0.049 Uiso 1 1 calc R U
H11O H 0.618(4) 0.745(3) 0.336(3) 0.067(13) Uiso 1 1 d . .

loop_
_atom_site_aniso_label
_atom_site_aniso_U_11
_atom_site_aniso_U_22
_atom_site_aniso_U_33
_atom_site_aniso_U_23
_atom_site_aniso_U_13
_atom_site_aniso_U_12
Cd1 0.02238(9) 0.02557(10) 0.01865(9) -0.00532(6) 0.00291(6) -0.01379(7)
Cl1 0.0259(3) 0.0210(3) 0.0208(3) 0.0002(2) 0.0013(2) -0.0076(2)
Cl2 0.0537(5) 0.1004(7) 0.0277(3) -0.0096(4) -0.0004(3) -0.0534(5)
O1 0.0243(8) 0.0209(8) 0.0252(9) -0.0041(7) -0.0036(7) -0.0043(6)
O2 0.0207(8) 0.0262(9) 0.0330(10) -0.0077(7) 0.0022(7) -0.0072(7)
O3 0.0340(10) 0.0293(10) 0.0369(11) 0.0052(8) -0.0067(8) -0.0042(8)
O4 0.0425(11) 0.0236(9) 0.0332(10) 0.0017(7) 0.0111(8) -0.0129(8)
O5 0.0579(14) 0.0479(13) 0.0338(11) -0.0110(9) -0.0107(10) -0.0195(11)
O6 0.0291(10) 0.0435(11) 0.0396(11) 0.0042(9) 0.0137(8) -0.0078(8)
O7 0.0424(12) 0.0656(16) 0.0613(16) -0.0091(13) -0.0123(11) -0.0283(12)
O8 0.0678(17) 0.0774(19) 0.0485(15) 0.0084(13) -0.0049(12) -0.0390(15)
O9 0.0584(19) 0.141(3) 0.111(3) 0.053(3) -0.0391(19) -0.049(2)
O10 0.193(5) 0.210(5) 0.077(2) -0.088(3) 0.065(3) -0.155(4)
O11 0.0395(11) 0.0553(13) 0.0263(10) -0.0016(9) -0.0006(8) -0.0226(10)
N1 0.0218(9) 0.0193(9) 0.0181(9) -0.0027(7) 0.0015(7) -0.0070(7)
N2 0.0166(8) 0.0182(9) 0.0158(9) -0.0018(7) 0.0001(7) -0.0058(7)
N3 0.0189(9) 0.0193(9) 0.0195(9) -0.0038(7) 0.0017(7) -0.0080(7)
N4 0.0205(9) 0.0246(10) 0.0188(9) 0.0005(8) -0.0014(7) -0.0072(7)
N5 0.0190(9) 0.0207(9) 0.0171(9) -0.0018(7) 0.0003(7) -0.0085(7)
N6 0.0211(9) 0.0192(9) 0.0167(9) -0.0024(7) 0.0013(7) -0.0072(7)
C1 0.0246(11) 0.0190(10) 0.0239(11) -0.0046(9) 0.0012(9) -0.0103(9)
C2 0.0264(11) 0.0185(10) 0.0240(11) -0.0050(9) 0.0010(9) -0.0076(9)
C3 0.0228(11) 0.0242(12) 0.0338(13) -0.0058(10) -0.0017(10) -0.0012(9)
C4 0.0220(11) 0.0324(13) 0.0325(13) -0.0075(11) 0.0012(10) -0.0039(10)
C5 0.0211(10) 0.0230(11) 0.0253(12) -0.0007(9) -0.0044(9) -0.0048(9)
C6 0.0172(10) 0.0231(11) 0.0208(11) -0.0018(9) -0.0025(8) -0.0063(8)
C7 0.0202(10) 0.0247(11) 0.0204(11) -0.0032(9) -0.0006(8) -0.0058(9)
C8 0.0208(10) 0.0180(10) 0.0221(11) -0.0040(8) 0.0013(8) -0.0069(8)
C9 0.0185(10) 0.0235(11) 0.0261(12) -0.0027(9) -0.0015(9) -0.0063(8)
C10 0.0190(10) 0.0251(11) 0.0289(12) -0.0056(9) 0.0040(9) -0.0080(9)
C11 0.0270(12) 0.0265(12) 0.0248(12) -0.0034(9) 0.0060(9) -0.0110(9)
C12 0.0353(13) 0.0287(12) 0.0213(12) -0.0001(10) 0.0025(10) -0.0145(10)
C13 0.0288(12) 0.0272(12) 0.0258(12) 0.0013(10) -0.0038(9) -0.0111(10)
C14 0.0219(11) 0.0220(11) 0.0266(12) -0.0017(9) 0.0006(9) -0.0089(9)
C15 0.0210(10) 0.0165(10) 0.0206(11) -0.0039(8) 0.0027(8) -0.0085(8)
C16 0.0215(10) 0.0185(10) 0.0228(11) -0.0044(8) 0.0034(8) -0.0080(8)
C17 0.0273(11) 0.0246(11) 0.0168(10) -0.0037(9) 0.0007(8) -0.0068(9)
C18 0.0182(10) 0.0266(12) 0.0197(11) 0.0012(9) -0.0004(8) -0.0049(9)
C19 0.0282(12) 0.0340(13) 0.0183(11) -0.0008(10) 0.0013(9) -0.0057(10)
C20 0.0282(12) 0.0393(14) 0.0218(12) 0.0078(11) 0.0022(9) -0.0085(11)
C21 0.0277(13) 0.0363(14) 0.0387(15) 0.0124(12) -0.0034(11) -0.0131(11)
C22 0.0307(13) 0.0286(13) 0.0525(18) 0.0065(12) -0.0094(12) -0.0141(11)
C23 0.0292(13) 0.0283(13) 0.0422(16) -0.0018(11) -0.0102(11) -0.0102(10)
C24 0.0244(11) 0.0292(12) 0.0287(13) -0.0012(10) -0.0053(9) -0.0085(10)
C25 0.0181(10) 0.0259(11) 0.0244(11) 0.0014(9) -0.0038(8) -0.0076(9)
C26 0.0193(11) 0.0319(13) 0.0278(12) 0.0064(10) -0.0028(9) -0.0072(9)
C27 0.0236(10) 0.0174(10) 0.0184(10) -0.0031(8) 0.0012(8) -0.0085(8)
C28 0.0181(10) 0.0196(10) 0.0181(10) -0.0012(8) -0.0004(8) -0.0065(8)
C29 0.0262(11) 0.0194(10) 0.0237(11) -0.0030(9) -0.0001(9) -0.0103(9)
C30 0.0268(11) 0.0218(11) 0.0237(12) 0.0011(9) 0.0029(9) -0.0113(9)
C31 0.0272(12) 0.0269(12) 0.0225(12) 0.0018(9) 0.0068(9) -0.0087(9)
C32 0.0302(12) 0.0300(13) 0.0204(11) -0.0038(10) 0.0075(9) -0.0054(10)
C33 0.0329(13) 0.0256(12) 0.0233(12) -0.0073(10) 0.0052(10) -0.0090(10)
C34 0.0286(12) 0.0232(11) 0.0229(11) -0.0047(9) 0.0051(9) -0.0121(9)
C35 0.0187(10) 0.0198(10) 0.0178(10) -0.0019(8) 0.0017(8) -0.0064(8)
C36 0.0204(10) 0.0215(11) 0.0205(11) 0.0000(9) 0.0019(8) -0.0059(8)
C37 0.0207(10) 0.0227(11) 0.0140(10) -0.0024(8) -0.0006(8) -0.0075(8)
C38 0.0219(10) 0.0148(9) 0.0177(10) -0.0030(8) 0.0004(8) -0.0066(8)
C39 0.0260(11) 0.0206(11) 0.0160(10) -0.0022(8) -0.0005(8) -0.0065(9)
C40 0.0274(11) 0.0221(11) 0.0169(10) -0.0023(9) 0.0045(9) -0.0074(9)
C41 0.0227(11) 0.0234(11) 0.0244(12) -0.0027(9) 0.0044(9) -0.0059(9)
C42 0.0202(11) 0.0271(12) 0.0324(13) -0.0003(10) 0.0000(9) -0.0050(9)
C43 0.0247(11) 0.0297(12) 0.0226(12) 0.0040(10) -0.0043(9) -0.0069(10)
C44 0.0247(11) 0.0252(11) 0.0184(11) 0.0005(9) 0.0003(8) -0.0083(9)
C45 0.0212(10) 0.0171(10) 0.0190(11) -0.0010(8) 0.0007(8) -0.0067(8)
C46 0.0237(11) 0.0159(10) 0.0197(11) -0.0025(8) 0.0028(8) -0.0059(8)
C47 0.0445(16) 0.0496(18) 0.0293(15) 0.0001(13) 0.0022(12) -0.0121(14)

loop_
_atom_type_symbol
_atom_type_description
_atom_type_scat_dispersion_real
_atom_type_scat_dispersion_imag
_atom_type_scat_source
C C 0.0033 0.0016
;
International Tables for Crystallography
(Vol. C, Tables 4.2.6.8 and 6.1.1.4)
;
H H 0.0000 0.0000
;
International Tables for Crystallography
(Vol. C, Table 6.1.1.4)
;
Cd Cd -0.8075 1.2024
;
International Tables for Crystallography
(Vol. C, Tables 4.2.6.8 and 6.1.1.4)
;
Cl Cl 0.1484 0.1585
;
International Tables for Crystallography
(Vol. C, Tables 4.2.6.8 and 6.1.1.4)
;
N N 0.0061 0.0033
;
International Tables for Crystallography
(Vol. C, Tables 4.2.6.8 and 6.1.1.4)
;
O O 0.0106 0.0060
;
International Tables for Crystallography
(Vol. C, Tables 4.2.6.8 and 6.1.1.4)
;

loop_
_geom_angle_atom_site_label_1
_geom_angle_atom_site_label_2
_geom_angle_atom_site_label_3
_geom_angle
N3 Cd1 N1 70.36(7)
N3 Cd1 O1 93.40(6)
N1 Cd1 O1 70.18(6)
N3 Cd1 N2 108.42(6)
N1 Cd1 N2 166.19(6)
O1 Cd1 N2 123.46(6)
N3 Cd1 N5 170.07(6)
N1 Cd1 N5 108.75(6)
O1 Cd1 N5 95.54(6)
N2 Cd1 N5 69.94(6)
O3 Cl1 O4 109.61(12)
O3 Cl1 O5 109.38(13)
O4 Cl1 O5 109.77(13)
O3 Cl1 O6 109.73(12)
O4 Cl1 O6 108.96(12)
O5 Cl1 O6 109.39(14)
O10 Cl2 O8 114.1(3)
O10 Cl2 O7 111.7(2)
O8 Cl2 O7 110.23(16)
O10 Cl2 O9 106.3(3)
O8 Cl2 O9 106.6(2)
O7 Cl2 O9 107.4(2)
C3 O1 C2 113.56(17)
C3 O1 Cd1 127.78(14)
C2 O1 Cd1 118.64(13)
C4 O2 C5 113.41(18)
C47 O11 H11O 113(3)
C7 N1 C17 109.32(18)
C7 N1 C1 107.70(18)
C17 N1 C1 108.34(17)
C7 N1 Cd1 104.40(13)
C17 N1 Cd1 117.55(14)
C1 N1 Cd1 109.12(13)
C37 N2 C27 108.50(17)
C37 N2 C6 108.11(17)
C27 N2 C6 106.86(17)
C37 N2 Cd1 116.18(13)
C27 N2 Cd1 102.76(12)
C6 N2 Cd1 113.82(13)
C8 N3 C15 118.50(19)
C8 N3 Cd1 111.72(15)
C15 N3 Cd1 127.23(14)
C18 N4 C25 117.6(2)
C28 N5 C35 118.42(19)
C28 N5 Cd1 111.29(14)
C35 N5 Cd1 128.51(14)
C38 N6 C45 117.34(19)
N1 C1 C2 112.56(18)
N1 C1 H1A 109.1
C2 C1 H1A 109.1
N1 C1 H1B 109.1
C2 C1 H1B 109.1
H1A C1 H1B 107.8
O1 C2 C1 107.45(18)
O1 C2 H2A 110.2
C1 C2 H2A 110.2
O1 C2 H2B 110.2
C1 C2 H2B 110.2
H2A C2 H2B 108.5
O1 C3 C4 107.48(19)
O1 C3 H3A 110.2
C4 C3 H3A 110.2
O1 C3 H3B 110.2
C4 C3 H3B 110.2
H3A C3 H3B 108.5
O2 C4 C3 107.2(2)
O2 C4 H4A 110.3
C3 C4 H4A 110.3
O2 C4 H4B 110.3
C3 C4 H4B 110.3
H4A C4 H4B 108.5
O2 C5 C6 111.58(19)
O2 C5 H5A 109.3
C6 C5 H5A 109.3
O2 C5 H5B 109.3
C6 C5 H5B 109.3
H5A C5 H5B 108.0
N2 C6 C5 113.30(18)
N2 C6 H6A 108.9
C5 C6 H6A 108.9
N2 C6 H6B 108.9
C5 C6 H6B 108.9
H6A C6 H6B 107.7
N1 C7 C8 112.47(18)
N1 C7 H7A 109.1
C8 C7 H7A 109.1
N1 C7 H7B 109.1
C8 C7 H7B 109.1
H7A C7 H7B 107.8
N3 C8 C9 123.1(2)
N3 C8 C7 118.7(2)
C9 C8 C7 118.2(2)
C10 C9 C8 119.2(2)
C10 C9 H9 120.4
C8 C9 H9 120.4
C9 C10 C16 119.8(2)
C9 C10 H10 120.1
C16 C10 H10 120.1
C12 C11 C16 120.6(2)
C12 C11 H11 119.7
C16 C11 H11 119.7
C11 C12 C13 119.8(2)
C11 C12 H12 120.1
C13 C12 H12 120.1
C14 C13 C12 121.1(2)
C14 C13 H13 119.4
C12 C13 H13 119.4
C13 C14 C15 120.1(2)
C13 C14 H14 120.0
C15 C14 H14 120.0
N3 C15 C14 119.5(2)
N3 C15 C16 121.4(2)
C14 C15 C16 119.0(2)
C10 C16 C11 122.9(2)
C10 C16 C15 117.8(2)
C11 C16 C15 119.3(2)
N1 C17 C18 115.80(19)
N1 C17 H17A 108.3
C18 C17 H17A 108.3
N1 C17 H17B 108.3
C18 C17 H17B 108.3
H17A C17 H17B 107.4
N4 C18 C19 123.7(2)
N4 C18 C17 121.0(2)
C19 C18 C17 115.3(2)
C20 C19 C18 119.3(2)
C20 C19 H19 120.4
C18 C19 H19 120.4
C19 C20 C26 119.5(2)
C19 C20 H20 120.2
C26 C20 H20 120.2
C22 C21 C26 120.9(3)
C22 C21 H21 119.5
C26 C21 H21 119.5
C21 C22 C23 120.1(3)
C21 C22 H22 119.9
C23 C22 H22 119.9
C24 C23 C22 120.5(3)
C24 C23 H23 119.8
C22 C23 H23 119.8
C23 C24 C25 120.6(3)
C23 C24 H24 119.7
C25 C24 H24 119.7
N4 C25 C26 122.2(2)
N4 C25 C24 118.9(2)
C26 C25 C24 118.9(2)
C25 C26 C20 117.7(2)
C25 C26 C21 119.0(2)
C20 C26 C21 123.3(2)
N2 C27 C28 112.61(18)
N2 C27 H27A 109.1
C28 C27 H27A 109.1
N2 C27 H27B 109.1
C28 C27 H27B 109.1
H27A C27 H27B 107.8
N5 C28 C29 123.3(2)
N5 C28 C27 118.53(19)
C29 C28 C27 118.15(19)
C30 C29 C28 118.9(2)
C30 C29 H29 120.6
C28 C29 H29 120.6
C29 C30 C36 119.9(2)
C29 C30 H30 120.1
C36 C30 H30 120.1
C32 C31 C36 120.7(2)
C32 C31 H31 119.6
C36 C31 H31 119.6
C31 C32 C33 120.1(2)
C31 C32 H32 120.0
C33 C32 H32 120.0
C34 C33 C32 120.7(2)
C34 C33 H33 119.7
C32 C33 H33 119.7
C33 C34 C35 120.7(2)
C33 C34 H34 119.6
C35 C34 H34 119.6
N5 C35 C34 119.7(2)
N5 C35 C36 121.8(2)
C34 C35 C36 118.5(2)
C30 C36 C31 123.1(2)
C30 C36 C35 117.6(2)
C31 C36 C35 119.3(2)
N2 C37 C38 116.34(18)
N2 C37 H37A 108.2
C38 C37 H37A 108.2
N2 C37 H37B 108.2
C38 C37 H37B 108.2
H37A C37 H37B 107.4
N6 C38 C39 124.1(2)
N6 C38 C37 120.39(19)
C39 C38 C37 115.55(19)
C40 C39 C38 119.1(2)
C40 C39 H39 120.5
C38 C39 H39 120.5
C39 C40 C46 119.3(2)
C39 C40 H40 120.3
C46 C40 H40 120.3
C42 C41 C46 120.6(2)
C42 C41 H41 119.7
C46 C41 H41 119.7
C41 C42 C43 120.0(2)
C41 C42 H42 120.0
C43 C42 H42 120.0
C44 C43 C42 120.9(2)
C44 C43 H43 119.6
C42 C43 H43 119.6
C43 C44 C45 120.4(2)
C43 C44 H44 119.8
C45 C44 H44 119.8
N6 C45 C44 119.1(2)
N6 C45 C46 122.3(2)
C44 C45 C46 118.6(2)
C41 C46 C40 122.8(2)
C41 C46 C45 119.5(2)
C40 C46 C45 117.8(2)
O11 C47 H47A 109.5
O11 C47 H47B 109.5
H47A C47 H47B 109.5
O11 C47 H47C 109.5
H47A C47 H47C 109.5
H47B C47 H47C 109.5

loop_
_geom_bond_atom_site_label_1
_geom_bond_atom_site_label_2
_geom_bond_distance
Cd1 N3 2.3852(19)
Cd1 N1 2.3919(19)
Cd1 O1 2.4132(16)
Cd1 N2 2.4167(18)
Cd1 N5 2.4196(19)
Cl1 O3 1.4317(19)
Cl1 O4 1.4371(18)
Cl1 O5 1.441(2)
Cl1 O6 1.4423(19)
Cl2 O10 1.359(3)
Cl2 O8 1.420(3)
Cl2 O7 1.421(2)
Cl2 O9 1.480(4)
O1 C3 1.432(3)
O1 C2 1.439(3)
O2 C4 1.425(3)
O2 C5 1.426(3)
O11 C47 1.416(4)
O11 H11O 0.84(5)
N1 C7 1.477(3)
N1 C17 1.481(3)
N1 C1 1.498(3)
N2 C37 1.479(3)
N2 C27 1.479(3)
N2 C6 1.497(3)
N3 C8 1.321(3)
N3 C15 1.381(3)
N4 C18 1.316(3)
N4 C25 1.386(3)
N5 C28 1.322(3)
N5 C35 1.374(3)
N6 C38 1.316(3)
N6 C45 1.380(3)
C1 C2 1.502(3)
C1 H1A 0.9900
C1 H1B 0.9900
C2 H2A 0.9900
C2 H2B 0.9900
C3 C4 1.506(4)
C3 H3A 0.9900
C3 H3B 0.9900
C4 H4A 0.9900
C4 H4B 0.9900
C5 C6 1.514(3)
C5 H5A 0.9900
C5 H5B 0.9900
C6 H6A 0.9900
C6 H6B 0.9900
C7 C8 1.512(3)
C7 H7A 0.9900
C7 H7B 0.9900
C8 C9 1.414(3)
C9 C10 1.362(3)
C9 H9 0.9500
C10 C16 1.414(3)
C10 H10 0.9500
C11 C12 1.366(4)
C11 C16 1.415(3)
C11 H11 0.9500
C12 C13 1.410(4)
C12 H12 0.9500
C13 C14 1.372(4)
C13 H13 0.9500
C14 C15 1.409(3)
C14 H14 0.9500
C15 C16 1.421(3)
C17 C18 1.505(3)
C17 H17A 0.9900
C17 H17B 0.9900
C18 C19 1.419(3)
C19 C20 1.357(4)
C19 H19 0.9500
C20 C26 1.417(4)
C20 H20 0.9500
C21 C22 1.363(4)
C21 C26 1.420(4)
C21 H21 0.9500
C22 C23 1.409(4)
C22 H22 0.9500
C23 C24 1.373(4)
C23 H23 0.9500
C24 C25 1.416(3)
C24 H24 0.9500
C25 C26 1.416(3)
C27 C28 1.510(3)
C27 H27A 0.9900
C27 H27B 0.9900
C28 C29 1.416(3)
C29 C30 1.365(3)
C29 H29 0.9500
C30 C36 1.413(3)
C30 H30 0.9500
C31 C32 1.362(4)
C31 C36 1.414(3)
C31 H31 0.9500
C32 C33 1.404(4)
C32 H32 0.9500
C33 C34 1.370(3)
C33 H33 0.9500
C34 C35 1.409(3)
C34 H34 0.9500
C35 C36 1.422(3)
C37 C38 1.506(3)
C37 H37A 0.9900
C37 H37B 0.9900
C38 C39 1.422(3)
C39 C40 1.360(3)
C39 H39 0.9500
C40 C46 1.417(3)
C40 H40 0.9500
C41 C42 1.368(4)
C41 C46 1.416(3)
C41 H41 0.9500
C42 C43 1.407(4)
C42 H42 0.9500
C43 C44 1.376(3)
C43 H43 0.9500
C44 C45 1.413(3)
C44 H44 0.9500
C45 C46 1.422(3)
C47 H47A 0.9800
C47 H47B 0.9800
C47 H47C 0.9800

loop_
_geom_hbond_atom_site_label_D
_geom_hbond_atom_site_label_H
_geom_hbond_atom_site_label_A
_geom_hbond_distance_DA
_geom_hbond_distance_DH
_geom_hbond_distance_HA
_geom_hbond_angle_DHA
_geom_hbond_publ_flag
O11 H11O O6 3.004(4) 0.84(5) 2.26(5) 147(4) no

loop_
_geom_torsion_atom_site_label_1
_geom_torsion_atom_site_label_2
_geom_torsion_atom_site_label_3
_geom_torsion_atom_site_label_4
_geom_torsion
C7 N1 C1 C2 -163.43(19)
C17 N1 C1 C2 78.4(2)
Cd1 N1 C1 C2 -50.7(2)
C3 O1 C2 C1 156.9(2)
Cd1 O1 C2 C1 -24.9(2)
N1 C1 C2 O1 49.6(3)
C2 O1 C3 C4 171.0(2)
Cd1 O1 C3 C4 -7.1(3)
C5 O2 C4 C3 179.5(2)
O1 C3 C4 O2 54.2(3)
C4 O2 C5 C6 82.2(2)
C37 N2 C6 C5 73.7(2)
C27 N2 C6 C5 -169.71(18)
Cd1 N2 C6 C5 -57.0(2)
O2 C5 C6 N2 55.9(3)
C17 N1 C7 C8 -171.62(18)
C1 N1 C7 C8 70.9(2)
Cd1 N1 C7 C8 -45.0(2)
C15 N3 C8 C9 2.5(3)
Cd1 N3 C8 C9 -160.73(18)
C15 N3 C8 C7 -178.76(19)
Cd1 N3 C8 C7 18.0(2)
N1 C7 C8 N3 19.7(3)
N1 C7 C8 C9 -161.5(2)
N3 C8 C9 C10 1.9(4)
C7 C8 C9 C10 -176.9(2)
C8 C9 C10 C16 -3.6(3)
C16 C11 C12 C13 -1.7(4)
C11 C12 C13 C14 1.9(4)
C12 C13 C14 C15 0.5(4)
C8 N3 C15 C14 174.7(2)
Cd1 N3 C15 C14 -25.0(3)
C8 N3 C15 C16 -5.1(3)
Cd1 N3 C15 C16 155.19(16)
C13 C14 C15 N3 177.3(2)
C13 C14 C15 C16 -3.0(3)
C9 C10 C16 C11 -178.5(2)
C9 C10 C16 C15 1.0(3)
C12 C11 C16 C10 178.7(2)
C12 C11 C16 C15 -0.8(3)
N3 C15 C16 C10 3.4(3)
C14 C15 C16 C10 -176.4(2)
N3 C15 C16 C11 -177.1(2)
C14 C15 C16 C11 3.1(3)
C7 N1 C17 C18 79.6(2)
C1 N1 C17 C18 -163.31(19)
Cd1 N1 C17 C18 -39.1(2)
C25 N4 C18 C19 1.1(3)
C25 N4 C18 C17 -179.2(2)
N1 C17 C18 N4 -9.3(3)
N1 C17 C18 C19 170.4(2)
N4 C18 C19 C20 0.9(4)
C17 C18 C19 C20 -178.8(2)
C18 C19 C20 C26 -1.6(4)
C26 C21 C22 C23 -0.3(4)
C21 C22 C23 C24 0.9(4)
C22 C23 C24 C25 -0.4(4)
C18 N4 C25 C26 -2.3(3)
C18 N4 C25 C24 177.2(2)
C23 C24 C25 N4 179.9(2)
C23 C24 C25 C26 -0.6(4)
N4 C25 C26 C20 1.5(3)
C24 C25 C26 C20 -178.0(2)
N4 C25 C26 C21 -179.4(2)
C24 C25 C26 C21 1.1(3)
C19 C20 C26 C25 0.5(4)
C19 C20 C26 C21 -178.6(2)
C22 C21 C26 C25 -0.7(4)
C22 C21 C26 C20 178.4(3)
C37 N2 C27 C28 -172.73(17)
C6 N2 C27 C28 70.9(2)
Cd1 N2 C27 C28 -49.17(19)
C35 N5 C28 C29 1.2(3)
Cd1 N5 C28 C29 -164.88(18)
C35 N5 C28 C27 -178.83(19)
Cd1 N5 C28 C27 15.1(2)
N2 C27 C28 N5 24.9(3)
N2 C27 C28 C29 -155.1(2)
N5 C28 C29 C30 0.5(4)
C27 C28 C29 C30 -179.5(2)
C28 C29 C30 C36 -1.1(4)
C36 C31 C32 C33 -1.4(4)
C31 C32 C33 C34 2.0(4)
C32 C33 C34 C35 -0.3(4)
C28 N5 C35 C34 176.5(2)
Cd1 N5 C35 C34 -20.1(3)
C28 N5 C35 C36 -2.3(3)
Cd1 N5 C35 C36 161.09(16)
C33 C34 C35 N5 179.1(2)
C33 C34 C35 C36 -2.0(4)
C29 C30 C36 C31 -179.7(2)
C29 C30 C36 C35 0.0(3)
C32 C31 C36 C30 178.8(2)
C32 C31 C36 C35 -1.0(4)
N5 C35 C36 C30 1.7(3)
C34 C35 C36 C30 -177.2(2)
N5 C35 C36 C31 -178.5(2)
C34 C35 C36 C31 2.6(3)
C27 N2 C37 C38 77.0(2)
C6 N2 C37 C38 -167.45(18)
Cd1 N2 C37 C38 -38.1(2)
C45 N6 C38 C39 0.9(3)
C45 N6 C38 C37 179.85(19)
N2 C37 C38 N6 -9.8(3)
N2 C37 C38 C39 169.23(19)
N6 C38 C39 C40 2.5(3)
C37 C38 C39 C40 -176.5(2)
C38 C39 C40 C46 -2.8(3)
C46 C41 C42 C43 0.8(4)
C41 C42 C43 C44 1.5(4)
C42 C43 C44 C45 -1.5(4)
C38 N6 C45 C44 176.5(2)
C38 N6 C45 C46 -3.9(3)
C43 C44 C45 N6 178.9(2)
C43 C44 C45 C46 -0.7(3)
C42 C41 C46 C40 176.9(2)
C42 C41 C46 C45 -3.0(3)
C39 C40 C46 C41 -179.8(2)
C39 C40 C46 C45 0.0(3)
N6 C45 C46 C41 -176.7(2)
C44 C45 C46 C41 2.9(3)
N6 C45 C46 C40 3.5(3)
C44 C45 C46 C40 -176.9(2)
